data_7700559
loop_
_publ_author_name
'Naito, Toshio'
'Watanabe, Naoki'
'Sakamoto, Yuuka'
'Miyaji, Yuuko'
'Shirahata, Takashi'
'Misaki, Yohji'
'Kitou, Shunsuke'
'Sawa, Hiroshi'

_publ_section_title
;
 A molecular crystal with an unprecedentedly long-lived photoexcited
 state.
;
_journal_issue 34
_journal_name_full 'Dalton transactions (Cambridge, England : 2003)'
_journal_page_first 12858
_journal_page_last 12866
_journal_paper_doi 10.1039/c9dt02377a
_journal_volume 48
_journal_year 2019
_chemical_formula_moiety 'C24 H12 Au2 N2 S20'
_chemical_formula_sum 'C24 H12 Au2 N2 S20'
_chemical_formula_weight 1363.51
_chemical_name_systematic BPY[Au(dmit)2]2
_space_group_crystal_system monoclinic
_space_group_IT_number 14
_space_group_name_Hall '-P 2ybc'
_space_group_name_H-M_alt 'P 1 21/c 1'
_symmetry_space_group_name_Hall '-P 2ybc'
_symmetry_space_group_name_H-M 'P 1 21/c 1'
_atom_sites_solution_hydrogens geom
_atom_sites_solution_primary direct
_atom_sites_solution_secondary difmap
_audit_update_record
;
2017-11-09 deposited with the CCDC.    2019-07-04 downloaded from the CCDC.
;
_cell_angle_alpha 90.0000
_cell_angle_beta 100.431(4)
_cell_angle_gamma 90.0000
_cell_formula_units_Z 4
_cell_length_a 11.236(4)
_cell_length_b 14.386(5)
_cell_length_c 23.509(8)
_cell_measurement_reflns_used 9181
_cell_measurement_temperature 225
_cell_measurement_theta_max 31.25
_cell_measurement_theta_min 2.36
_cell_volume 3737(2)
_computing_cell_refinement CrystalClear
_computing_data_collection 'CrystalClear (Rigaku Inc., 2008)'
_computing_data_reduction CrystalClear
_computing_molecular_graphics 'CrystalStructure 4.2.2'
_computing_publication_material 'CrystalStructure 4.2.2 (Rigaku, 2016)'
_computing_structure_refinement 'SHELXL Version 2014/7 (Sheldrick, 2008)'
_computing_structure_solution 'SIR2011 (Burla, et al., 2012)'
_diffrn_ambient_temperature 225
_diffrn_detector_area_resol_mean 7.111
_diffrn_measured_fraction_theta_full 0.998
_diffrn_measured_fraction_theta_max 0.997
_diffrn_measurement_device_type 'Rigaku Saturn724'
_diffrn_measurement_method \w
_diffrn_radiation_type 'Mo K\a'
_diffrn_radiation_wavelength 0.71075
_diffrn_reflns_av_R_equivalents 0.0873
_diffrn_reflns_Laue_measured_fraction_full 0.998
_diffrn_reflns_Laue_measured_fraction_max 0.997
_diffrn_reflns_limit_h_max 14
_diffrn_reflns_limit_h_min -14
_diffrn_reflns_limit_k_max 17
_diffrn_reflns_limit_k_min -18
_diffrn_reflns_limit_l_max 31
_diffrn_reflns_limit_l_min -30
_diffrn_reflns_number 29520
_diffrn_reflns_point_group_measured_fraction_full 0.998
_diffrn_reflns_point_group_measured_fraction_max 0.997
_diffrn_reflns_theta_full 25.242
_diffrn_reflns_theta_max 28.000
_diffrn_reflns_theta_min 2.260
_diffrn_standards_number 0
_exptl_absorpt_coefficient_mu 9.014
_exptl_absorpt_correction_T_max 0.763
_exptl_absorpt_correction_T_min 0.467
_exptl_absorpt_correction_type numerical
_exptl_absorpt_process_details 'NUMABS (Rigaku, 1999)'
_exptl_crystal_colour black
_exptl_crystal_density_diffrn 2.423
_exptl_crystal_density_method 'not measured'
_exptl_crystal_description platelet
_exptl_crystal_F_000 2592.00
_exptl_crystal_recrystallization_method 'Re-crystallisation from solvent: CH3CN'
_exptl_crystal_size_max 0.290
_exptl_crystal_size_mid 0.110
_exptl_crystal_size_min 0.030
_refine_diff_density_max 1.73
_refine_diff_density_min -2.22
_refine_ls_extinction_method none
_refine_ls_goodness_of_fit_ref 1.083
_refine_ls_hydrogen_treatment constr
_refine_ls_number_parameters 443
_refine_ls_number_reflns 8984
_refine_ls_number_restraints 18
_refine_ls_R_factor_all 0.0934
_refine_ls_R_factor_gt 0.0677
_refine_ls_shift/su_max 0.001
_refine_ls_structure_factor_coef Fsqd
_refine_ls_weighting_details 'w = 1/[\s^2^(Fo^2^)+(0.0585P)^2^] where P=(Fo^2^+2Fc^2^)/3'
_refine_ls_weighting_scheme calc
_refine_ls_wR_factor_gt 0.1422
_refine_ls_wR_factor_ref 0.1589
_reflns_Friedel_coverage 0.000
_reflns_number_gt 6698
_reflns_number_total 8984
_reflns_threshold_expression F^2^>2.0\s(F^2^)
_cod_data_source_file c9dt02377a2.cif
_cod_data_source_block 225K_dark
_cod_depositor_comments 'Adding full bibliography for 7700531--7700563.cif.'
_cod_database_code 7700559

loop_
_space_group_symop_id
_space_group_symop_operation_xyz
1 +X,+Y,+Z
2 -X,1/2+Y,1/2-Z
3 -X,-Y,-Z
4 +X,-1/2-Y,-1/2+Z

loop_
_atom_site_label
_atom_site_type_symbol
_atom_site_fract_x
_atom_site_fract_y
_atom_site_fract_z
_atom_site_U_iso_or_equiv
_atom_site_adp_type
_atom_site_occupancy
_atom_site_site_symmetry_order
_atom_site_calc_flag
_atom_site_refinement_flags_posn
_atom_site_refinement_flags_adp
_atom_site_refinement_flags_occupancy
_atom_site_disorder_assembly
_atom_site_disorder_group
Au1 Au 0.99244(3) 0.12778(3) 0.75230(2) 0.02345(13) Uani 1 1 d . . . . .
Au2A Au 0.49363(6) 0.14822(12) 0.74227(3) 0.0243(2) Uani 0.911(5) 1 d . U P A 1
Au2B Au 0.4983(6) 0.1131(10) 0.7477(3) 0.0212(10) Uani 0.089(5) 1 d . U P A 2
S1 S 0.8182(3) 0.1135(3) 1.03254(15) 0.0710(12) Uani 1 1 d . . . . .
S2 S 0.8879(3) 0.2197(2) 0.93467(12) 0.0456(8) Uani 1 1 d . . . . .
S3 S 0.9080(2) 0.0201(2) 0.93552(11) 0.0402(7) Uani 1 1 d . . . . .
S4 S 0.9615(3) 0.24128(18) 0.81890(11) 0.0354(6) Uani 1 1 d . . . . .
S5 S 0.9893(2) 0.01151(18) 0.82035(11) 0.0338(6) Uani 1 1 d . . . . .
S6 S 0.9948(2) 0.24305(18) 0.68356(11) 0.0320(6) Uani 1 1 d . . . . .
S7 S 1.0232(2) 0.01366(18) 0.68662(11) 0.0348(6) Uani 1 1 d . . . . .
S8 S 1.0730(3) 0.2317(2) 0.56729(11) 0.0423(7) Uani 1 1 d . . . . .
S9 S 1.0917(2) 0.0320(2) 0.56955(12) 0.0422(7) Uani 1 1 d . . . . .
S10 S 1.1516(4) 0.1345(3) 0.46866(14) 0.0661(11) Uani 1 1 d . . . . .
S11 S 0.3176(4) 0.1556(3) 1.02205(15) 0.0695(11) Uani 1 1 d . . . . .
S12 S 0.5071(3) 0.1718(2) 0.94885(13) 0.0487(8) Uani 1 1 d . . . . .
S13 S 0.2575(3) 0.1418(2) 0.89511(13) 0.0412(7) Uani 1 1 d . . . . .
S14 S 0.5970(2) 0.1788(2) 0.83570(12) 0.0389(7) Uani 1 1 d . . . . .
S15 S 0.3096(2) 0.14066(19) 0.77422(11) 0.0334(6) Uani 1 1 d . . . . .
S16 S 0.6799(2) 0.14200(19) 0.71330(12) 0.0345(6) Uani 1 1 d . . . . .
S17 S 0.3912(2) 0.1273(2) 0.64804(11) 0.0374(7) Uani 1 1 d . . . . .
S18 S 0.7390(2) 0.1302(2) 0.59401(12) 0.0372(7) Uani 1 1 d . . . . .
S19 S 0.4900(2) 0.1160(2) 0.53708(12) 0.0420(7) Uani 1 1 d . . . . .
S20 S 0.6854(3) 0.1093(2) 0.46735(13) 0.0502(9) Uani 1 1 d . . . . .
N1 N 0.5074(8) -0.0869(7) 0.8190(4) 0.045(2) Uani 1 1 d . . . . .
N2 N 0.6800(8) -0.1175(6) 0.7493(4) 0.034(2) Uani 1 1 d . . . . .
C1 C 0.8656(10) 0.1174(8) 0.9702(5) 0.044(3) Uani 1 1 d . . . . .
C2 C 0.9351(9) 0.1710(8) 0.8754(4) 0.036(3) Uani 1 1 d . . . . .
C3 C 0.9445(8) 0.0763(7) 0.8753(4) 0.029(2) Uani 1 1 d . . . . .
C4 C 1.0406(8) 0.1773(8) 0.6286(4) 0.032(2) Uani 1 1 d . . . . .
C5 C 1.0525(9) 0.0844(7) 0.6303(4) 0.033(2) Uani 1 1 d . . . . .
C6 C 1.1082(10) 0.1324(8) 0.5322(4) 0.042(3) Uani 1 1 d . . . . .
C7 C 0.3604(10) 0.1566(8) 0.9589(5) 0.044(3) Uani 1 1 d . . . . .
C8 C 0.4758(10) 0.1654(7) 0.8734(4) 0.034(2) Uani 1 1 d . . . . .
C9 C 0.3611(9) 0.1530(7) 0.8482(4) 0.033(2) Uani 1 1 d . . . . .
C10 C 0.6307(8) 0.1337(7) 0.6382(4) 0.027(2) Uani 1 1 d . . . . .
C11 C 0.5155(9) 0.1280(7) 0.6126(4) 0.029(2) Uani 1 1 d . . . . .
C12 C 0.6406(9) 0.1186(7) 0.5301(4) 0.032(2) Uani 1 1 d . . . . .
C13 C 0.4284(12) -0.0852(9) 0.8569(5) 0.056(4) Uani 1 1 d . . . . .
H13 H 0.4572 -0.0745 0.8965 0.067 Uiso 1 1 calc R U . . .
C14 C 0.3074(12) -0.0991(9) 0.8373(5) 0.055(4) Uani 1 1 d . . . . .
H14 H 0.2527 -0.0985 0.8632 0.066 Uiso 1 1 calc R U . . .
C15 C 0.2663(11) -0.1141(7) 0.7782(6) 0.045(3) Uani 1 1 d . . . . .
H15 H 0.1836 -0.1243 0.7639 0.054 Uiso 1 1 calc R U . . .
C16 C 0.3474(10) -0.1139(7) 0.7415(5) 0.039(3) Uani 1 1 d . . . . .
H16 H 0.3194 -0.1245 0.7019 0.046 Uiso 1 1 calc R U . . .
C17 C 0.4692(10) -0.0984(7) 0.7607(4) 0.033(2) Uani 1 1 d . . . . .
C18 C 0.5637(9) -0.1034(7) 0.7242(5) 0.034(2) Uani 1 1 d . . . . .
C19 C 0.5320(10) -0.0949(7) 0.6641(4) 0.041(3) Uani 1 1 d . . . . .
H19 H 0.4511 -0.0864 0.6458 0.049 Uiso 1 1 calc R U . . .
C20 C 0.6243(11) -0.0995(8) 0.6331(5) 0.045(3) Uani 1 1 d . . . . .
H20 H 0.6069 -0.0919 0.5927 0.055 Uiso 1 1 calc R U . . .
C21 C 0.7419(10) -0.1151(7) 0.6601(5) 0.042(3) Uani 1 1 d . . . . .
H21 H 0.8035 -0.1196 0.6380 0.051 Uiso 1 1 calc R U . . .
C22 C 0.7692(10) -0.1239(7) 0.7180(5) 0.036(3) Uani 1 1 d . . . . .
H22 H 0.8495 -0.1344 0.7365 0.044 Uiso 1 1 calc R U . . .
C23 C 0.7114(9) -0.1315(7) 0.8131(4) 0.038(3) Uani 1 1 d . . . . .
H23A H 0.6947 -0.1958 0.8230 0.046 Uiso 1 1 calc R U . . .
H23B H 0.7976 -0.1189 0.8268 0.046 Uiso 1 1 calc R U . . .
C24 C 0.6363(10) -0.0661(8) 0.8410(4) 0.044(3) Uani 1 1 d . . . . .
H24A H 0.6545 -0.0736 0.8831 0.053 Uiso 1 1 calc R U . . .
H24B H 0.6543 -0.0017 0.8317 0.053 Uiso 1 1 calc R U . . .

loop_
_atom_site_aniso_label
_atom_site_aniso_U_11
_atom_site_aniso_U_22
_atom_site_aniso_U_33
_atom_site_aniso_U_23
_atom_site_aniso_U_13
_atom_site_aniso_U_12
Au1 0.0242(2) 0.0284(2) 0.0179(2) 0.00034(14) 0.00418(16) -0.00160(15)
Au2A 0.0228(2) 0.0249(6) 0.0254(3) -0.0013(3) 0.00480(19) 0.0002(2)
Au2B 0.0167(14) 0.0242(16) 0.0238(14) -0.0002(13) 0.0062(11) -0.0011(14)
S1 0.062(2) 0.125(4) 0.0327(18) 0.000(2) 0.0256(17) 0.005(2)
S2 0.0475(18) 0.067(2) 0.0240(15) -0.0090(14) 0.0095(13) 0.0141(16)
S3 0.0435(16) 0.0591(19) 0.0196(13) 0.0037(13) 0.0096(12) -0.0101(14)
S4 0.0534(17) 0.0297(14) 0.0240(14) -0.0029(11) 0.0092(13) 0.0016(13)
S5 0.0475(16) 0.0344(15) 0.0213(13) 0.0026(11) 0.0111(12) 0.0004(13)
S6 0.0428(16) 0.0326(14) 0.0220(13) 0.0050(11) 0.0093(12) 0.0016(12)
S7 0.0490(16) 0.0303(14) 0.0278(14) -0.0038(11) 0.0146(13) 0.0000(12)
S8 0.0495(18) 0.058(2) 0.0217(14) 0.0063(13) 0.0139(13) -0.0039(15)
S9 0.0405(16) 0.060(2) 0.0285(15) -0.0111(14) 0.0128(13) -0.0007(14)
S10 0.072(3) 0.106(3) 0.0273(17) -0.0072(18) 0.0262(17) -0.015(2)
S11 0.068(2) 0.110(3) 0.0358(19) 0.017(2) 0.0249(18) 0.013(2)
S12 0.0366(16) 0.080(2) 0.0283(16) -0.0055(15) 0.0034(13) 0.0004(16)
S13 0.0336(16) 0.059(2) 0.0343(16) 0.0017(14) 0.0139(13) -0.0006(13)
S14 0.0290(14) 0.0563(19) 0.0308(15) -0.0085(13) 0.0042(12) -0.0033(13)
S15 0.0209(13) 0.0524(17) 0.0265(14) -0.0021(12) 0.0033(11) -0.0042(12)
S16 0.0183(12) 0.0538(18) 0.0306(14) -0.0096(13) 0.0026(11) -0.0018(11)
S17 0.0235(13) 0.065(2) 0.0228(13) -0.0071(13) 0.0030(11) 0.0012(13)
S18 0.0226(13) 0.0578(19) 0.0325(15) -0.0052(13) 0.0079(12) -0.0024(12)
S19 0.0285(15) 0.072(2) 0.0258(14) -0.0038(14) 0.0049(12) -0.0016(14)
S20 0.0394(17) 0.087(3) 0.0281(16) -0.0018(16) 0.0156(14) -0.0014(16)
N1 0.039(6) 0.050(6) 0.047(6) 0.017(5) 0.007(5) 0.006(5)
N2 0.039(5) 0.036(5) 0.029(5) -0.004(4) 0.009(4) 0.001(4)
C1 0.029(6) 0.081(9) 0.023(6) -0.008(6) 0.007(5) 0.002(6)
C2 0.031(6) 0.056(7) 0.021(5) -0.011(5) 0.003(5) 0.008(5)
C3 0.024(5) 0.044(6) 0.017(5) 0.004(4) 0.000(4) -0.003(5)
C4 0.019(5) 0.060(7) 0.019(5) 0.004(5) 0.006(4) 0.006(5)
C5 0.028(6) 0.036(6) 0.034(6) -0.008(5) 0.005(5) -0.002(5)
C6 0.038(7) 0.071(8) 0.016(5) -0.015(5) 0.006(5) -0.013(6)
C7 0.037(7) 0.061(8) 0.035(7) 0.008(6) 0.008(5) 0.011(6)
C8 0.046(7) 0.040(6) 0.016(5) -0.003(4) 0.004(5) -0.002(5)
C9 0.034(6) 0.047(7) 0.022(5) 0.006(5) 0.014(5) 0.000(5)
C10 0.021(5) 0.042(6) 0.017(5) -0.003(4) -0.003(4) 0.005(4)
C11 0.031(6) 0.036(6) 0.023(5) 0.007(4) 0.013(5) 0.011(5)
C12 0.030(6) 0.049(7) 0.015(5) -0.001(4) -0.003(4) 0.001(5)
C13 0.077(10) 0.066(9) 0.028(7) 0.009(6) 0.021(7) 0.018(8)
C14 0.061(9) 0.072(10) 0.036(7) 0.017(7) 0.014(7) 0.012(7)
C15 0.043(7) 0.036(7) 0.059(9) 0.002(6) 0.018(6) 0.002(5)
C16 0.033(6) 0.032(6) 0.048(7) 0.003(5) 0.000(5) -0.001(5)
C17 0.043(6) 0.029(6) 0.029(6) 0.004(4) 0.010(5) 0.012(5)
C18 0.033(6) 0.038(6) 0.028(6) 0.002(5) -0.004(5) -0.001(5)
C19 0.050(7) 0.049(7) 0.018(5) 0.000(5) -0.008(5) -0.005(6)
C20 0.062(8) 0.050(8) 0.026(6) -0.001(5) 0.015(6) -0.001(6)
C21 0.047(7) 0.055(8) 0.029(6) -0.001(5) 0.019(6) 0.003(6)
C22 0.031(6) 0.053(7) 0.026(6) 0.003(5) 0.006(5) -0.002(5)
C23 0.026(6) 0.059(8) 0.027(6) 0.003(5) -0.001(5) -0.004(5)
C24 0.061(8) 0.056(8) 0.012(5) -0.007(5) -0.001(5) 0.006(6)

loop_
_atom_type_symbol
_atom_type_description
_atom_type_scat_dispersion_real
_atom_type_scat_dispersion_imag
_atom_type_scat_source
C C 0.0033 0.0016
;
International Tables for Crystallography
(Vol. C, Tables 4.2.6.8 and 6.1.1.4)
;
H H 0.0000 0.0000
;
International Tables for Crystallography
(Vol. C, Table 6.1.1.4)
;
Au Au -2.0133 8.8022
;
International Tables for Crystallography
(Vol. C, Tables 4.2.6.8 and 6.1.1.4)
;
N N 0.0061 0.0033
;
International Tables for Crystallography
(Vol. C, Tables 4.2.6.8 and 6.1.1.4)
;
S S 0.1246 0.1234
;
International Tables for Crystallography
(Vol. C, Tables 4.2.6.8 and 6.1.1.4)
;

loop_
_geom_angle_atom_site_label_1
_geom_angle_atom_site_label_2
_geom_angle_atom_site_label_3
_geom_angle
S6 Au1 S5 179.45(9)
S6 Au1 S7 91.16(10)
S5 Au1 S7 88.37(10)
S6 Au1 S4 89.37(10)
S5 Au1 S4 91.10(10)
S7 Au1 S4 179.47(9)
S16 Au2A S17 91.86(10)
S16 Au2A S15 174.82(14)
S17 Au2A S15 89.20(9)
S16 Au2A S14 87.81(10)
S17 Au2A S14 176.53(14)
S15 Au2A S14 91.43(10)
S15 Au2B S14 90.2(3)
S15 Au2B S16 159.6(7)
S14 Au2B S16 86.1(3)
S15 Au2B S17 85.9(3)
S14 Au2B S17 151.6(7)
S16 Au2B S17 87.9(3)
C2 S2 C1 97.9(6)
C1 S3 C3 97.6(5)
C2 S4 Au1 99.9(4)
C3 S5 Au1 99.7(3)
C4 S6 Au1 99.8(4)
C5 S7 Au1 99.4(3)
C6 S8 C4 97.1(5)
C6 S9 C5 97.0(5)
C7 S12 C8 96.4(6)
C7 S13 C9 96.8(5)
C8 S14 Au2A 98.9(3)
C8 S14 Au2B 96.5(4)
C9 S15 Au2A 99.4(3)
C9 S15 Au2B 97.5(4)
C10 S16 Au2A 99.3(3)
C10 S16 Au2B 101.4(4)
C11 S17 Au2A 98.8(4)
C11 S17 Au2B 99.2(4)
C12 S18 C10 96.8(5)
C12 S19 C11 96.4(5)
C13 N1 C17 122.1(10)
C13 N1 C24 118.6(10)
C17 N1 C24 118.9(9)
C22 N2 C18 121.9(9)
C22 N2 C23 118.4(9)
C18 N2 C23 119.7(9)
S1 C1 S3 123.5(8)
S1 C1 S2 123.8(7)
S3 C1 S2 112.6(6)
C3 C2 S2 116.2(8)
C3 C2 S4 123.7(7)
S2 C2 S4 120.0(7)
C2 C3 S5 124.7(7)
C2 C3 S3 115.5(7)
S5 C3 S3 119.8(6)
C5 C4 S8 116.1(8)
C5 C4 S6 123.8(8)
S8 C4 S6 120.2(7)
C4 C5 S9 116.4(8)
C4 C5 S7 124.8(8)
S9 C5 S7 118.7(6)
S10 C6 S9 123.6(7)
S10 C6 S8 123.1(7)
S9 C6 S8 113.3(6)
S11 C7 S12 124.7(7)
S11 C7 S13 121.5(7)
S12 C7 S13 113.7(7)
C9 C8 S12 117.4(8)
C9 C8 S14 124.5(8)
S12 C8 S14 118.2(6)
C8 C9 S15 125.3(8)
C8 C9 S13 115.8(8)
S15 C9 S13 118.8(6)
C11 C10 S18 117.2(7)
C11 C10 S16 124.4(8)
S18 C10 S16 118.4(5)
C10 C11 S17 125.4(8)
C10 C11 S19 115.7(7)
S17 C11 S19 118.9(6)
S20 C12 S18 122.8(6)
S20 C12 S19 123.1(6)
S18 C12 S19 114.0(6)
N1 C13 C14 120.0(12)
C13 C14 C15 119.1(11)
C16 C15 C14 119.3(12)
C15 C16 C17 122.1(12)
N1 C17 C16 117.3(10)
N1 C17 C18 117.2(10)
C16 C17 C18 125.1(10)
N2 C18 C19 120.4(10)
N2 C18 C17 119.5(10)
C19 C18 C17 120.1(10)
C20 C19 C18 117.0(11)
C19 C20 C21 121.1(11)
C22 C21 C20 120.4(10)
C21 C22 N2 119.2(10)
C24 C23 N2 107.9(8)
N1 C24 C23 108.4(9)

loop_
_geom_bond_atom_site_label_1
_geom_bond_atom_site_label_2
_geom_bond_distance
Au1 S6 2.319(3)
Au1 S5 2.319(3)
Au1 S7 2.322(3)
Au1 S4 2.331(3)
Au2A S16 2.317(3)
Au2A S17 2.324(3)
Au2A S15 2.327(3)
Au2A S14 2.333(3)
Au2B S15 2.350(7)
Au2B S14 2.361(7)
Au2B S16 2.363(7)
Au2B S17 2.440(8)
S1 C1 1.648(11)
S2 C2 1.727(10)
S2 C1 1.732(12)
S3 C1 1.730(11)
S3 C3 1.743(9)
S4 C2 1.737(11)
S5 C3 1.739(10)
S6 C4 1.753(10)
S7 C5 1.748(11)
S8 C6 1.730(11)
S8 C4 1.735(10)
S9 C6 1.717(12)
S9 C5 1.741(10)
S10 C6 1.654(10)
S11 C7 1.642(12)
S12 C7 1.721(11)
S12 C8 1.747(10)
S13 C7 1.733(12)
S13 C9 1.749(9)
S14 C8 1.765(11)
S15 C9 1.741(10)
S16 C10 1.755(9)
S17 C11 1.752(10)
S18 C12 1.705(10)
S18 C10 1.739(10)
S19 C12 1.730(11)
S19 C11 1.754(10)
S20 C12 1.648(10)
N1 C13 1.367(14)
N1 C17 1.371(13)
N1 C24 1.478(13)
N2 C22 1.349(13)
N2 C18 1.348(13)
N2 C23 1.492(12)
C2 C3 1.366(15)
C4 C5 1.342(14)
C8 C9 1.329(14)
C10 C11 1.328(13)
C13 C14 1.368(16)
C14 C15 1.401(16)
C15 C16 1.364(15)
C16 C17 1.379(14)
C17 C18 1.483(14)
C18 C19 1.397(13)
C19 C20 1.374(14)
C20 C21 1.377(15)
C21 C22 1.346(14)
C23 C24 1.492(13)
